data_4315965
loop_
_publ_author_name
'Marta Guron'
'Xiaolan Wei'
'Patrick J. Carroll'
'Larry G. Sneddon'

_publ_section_title
;
 Ruthenium-Catalyzed Metathesis Reactions of ortho- and
 meta-Dialkenyl-Carboranes: Efficient Ring-Closing and Acyclic Diene
 Polymerization Reactions
;
_journal_name_full 'Inorganic Chemistry'
_journal_page_first 6139
_journal_page_last 6147
_journal_paper_doi 10.1021/ic100801y
_journal_volume 49
_journal_year 2010
_chemical_formula_sum 'C16 H32 B20 O8'
_chemical_formula_weight 568.62
_space_group_IT_number 15
_symmetry_cell_setting monoclinic
_symmetry_Int_Tables_number 15
_symmetry_space_group_name_Hall '-C 2yc'
_symmetry_space_group_name_H-M 'C 1 2/c 1'
_atom_sites_solution_hydrogens geom
_atom_sites_solution_primary direct
_audit_creation_method SHELXL-97
_cell_angle_alpha 90.00
_cell_angle_beta 98.327(4)
_cell_angle_gamma 90.00
_cell_formula_units_Z 4
_cell_length_a 16.7641(8)
_cell_length_b 12.7268(7)
_cell_length_c 13.6400(8)
_cell_measurement_temperature 143(1)
_cell_volume 2879.5(3)
_computing_cell_refinement 'SAINT (Bruker, 2009)'
_computing_data_collection 'APEX2 (Bruker, 2009)'
_computing_data_reduction 'SAINT/XPREP (Bruker, 2009)'
_computing_molecular_graphics 'XP (Sheldrick, 2008)'
_computing_publication_material 'APEX2 (Bruker, 2009)'
_computing_structure_refinement 'SHELXL-97 (Sheldrick, 2008)'
_computing_structure_solution 'SHELXS-97 (Sheldrick, 2008)'
_diffrn_ambient_temperature 143(1)
_diffrn_detector_area_resol_mean 8.33
_diffrn_measured_fraction_theta_full 0.986
_diffrn_measured_fraction_theta_max 0.986
_diffrn_measurement_device_type 'Bruker SMART DUO CCD diffractometer'
_diffrn_measurement_method '\f and \ w scans'
_diffrn_radiation_monochromator graphite
_diffrn_radiation_source 'Siemens KFFMO2K-90'
_diffrn_radiation_type MoK\a
_diffrn_radiation_wavelength 0.71073
_diffrn_reflns_av_R_equivalents 0.0436
_diffrn_reflns_av_sigmaI/netI 0.0405
_diffrn_reflns_limit_h_max 19
_diffrn_reflns_limit_h_min -19
_diffrn_reflns_limit_k_max 15
_diffrn_reflns_limit_k_min 0
_diffrn_reflns_limit_l_max 15
_diffrn_reflns_limit_l_min 0
_diffrn_reflns_number 21497
_diffrn_reflns_theta_full 25.02
_diffrn_reflns_theta_max 25.02
_diffrn_reflns_theta_min 2.02
_exptl_absorpt_coefficient_mu 0.083
_exptl_absorpt_correction_T_max 0.9967
_exptl_absorpt_correction_T_min 0.9684
_exptl_absorpt_correction_type multi-scan
_exptl_absorpt_process_details 'Sheldrick, G. M. (2008) SADABS. University of G\"ottingen, Germany.'
_exptl_crystal_density_diffrn 1.312
_exptl_crystal_density_method 'not measured'
_exptl_crystal_F_000 1168
_exptl_crystal_size_max 0.39
_exptl_crystal_size_mid 0.05
_exptl_crystal_size_min 0.04
_refine_diff_density_max 0.561
_refine_diff_density_min -0.233
_refine_diff_density_rms 0.052
_refine_ls_extinction_method none
_refine_ls_goodness_of_fit_ref 1.067
_refine_ls_hydrogen_treatment constr
_refine_ls_matrix_type full
_refine_ls_number_parameters 209
_refine_ls_number_reflns 2515
_refine_ls_number_restraints 2
_refine_ls_restrained_S_all 1.088
_refine_ls_R_factor_all 0.0781
_refine_ls_R_factor_gt 0.0533
_refine_ls_shift/su_max 0.000
_refine_ls_shift/su_mean 0.000
_refine_ls_structure_factor_coef Fsqd
_refine_ls_weighting_details 'calc w=1/[\s^2^(Fo^2^)+(0.0847P)^2^+1.8763P] where P=(Fo^2^+2Fc^2^)/3'
_refine_ls_weighting_scheme calc
_refine_ls_wR_factor_gt 0.1406
_refine_ls_wR_factor_ref 0.1500
_reflns_number_gt 1845
_reflns_number_total 2515
_reflns_threshold_expression >2sigma(I)
_cod_data_source_file ic100801y_si_002_6.cif
_cod_data_source_block UP3350
_cod_depositor_comments
;
The following automatic conversions were performed:

data name '_atom_site_symetry_multiplicity' was replaced with
'_atom_site_symmetry_multiplicity' as specified in the replacement
file 'data/replacement-values/replacement_tags.lst'.

Automatic conversion script
Id: cif_correct_tags 9268 2022-04-12 08:56:07Z antanas 
;
_cod_original_sg_symbol_H-M 'C 2/c '
_cod_database_code 4315965

loop_
_symmetry_equiv_pos_as_xyz
'x, y, z'
'-x, y, -z+1/2'
'x+1/2, y+1/2, z'
'-x+1/2, y+1/2, -z+1/2'
'-x, -y, -z'
'x, -y, z-1/2'
'-x+1/2, -y+1/2, -z'
'x+1/2, -y+1/2, z-1/2'

loop_
_atom_site_label
_atom_site_type_symbol
_atom_site_fract_x
_atom_site_fract_y
_atom_site_fract_z
_atom_site_U_iso_or_equiv
_atom_site_adp_type
_atom_site_occupancy
_atom_site_symmetry_multiplicity
_atom_site_calc_flag
_atom_site_refinement_flags
_atom_site_disorder_assembly
_atom_site_disorder_group
C1 C 0.76120(13) 0.58126(17) 0.11902(16) 0.0206(5) Uani 1 1 d . . .
C2 C 0.73595(14) 0.46401(17) 0.07095(16) 0.0194(5) Uani 1 1 d . . .
B3 B 0.76337(16) 0.5611(2) -0.00657(19) 0.0213(6) Uani 1 1 d . . .
H3 H 0.7223 0.5984 -0.0668 0.027 Uiso 1 1 calc R . .
B4 B 0.84114(16) 0.6319(2) 0.0695(2) 0.0237(6) Uani 1 1 d . . .
H4 H 0.8510 0.7160 0.0573 0.030 Uiso 1 1 calc R . .
B5 B 0.85328(16) 0.5774(2) 0.1912(2) 0.0238(6) Uani 1 1 d . . .
H5 H 0.8707 0.6266 0.2571 0.030 Uiso 1 1 calc R . .
B6 B 0.78394(16) 0.4713(2) 0.1928(2) 0.0220(6) Uani 1 1 d . . .
H6 H 0.7560 0.4516 0.2586 0.028 Uiso 1 1 calc R . .
B7 B 0.80907(16) 0.3738(2) 0.1084(2) 0.0231(6) Uani 1 1 d . . .
H7 H 0.7978 0.2899 0.1204 0.029 Uiso 1 1 calc R . .
B8 B 0.79710(16) 0.4292(2) -0.0133(2) 0.0231(6) Uani 1 1 d . . .
H8 H 0.7783 0.3808 -0.0795 0.029 Uiso 1 1 calc R . .
B9 B 0.86611(16) 0.5347(2) -0.0138(2) 0.0226(6) Uani 1 1 d . . .
H9 H 0.8929 0.5552 -0.0803 0.028 Uiso 1 1 calc R . .
B10 B 0.92184(17) 0.5445(2) 0.1087(2) 0.0244(6) Uani 1 1 d . . .
H10 H 0.9849 0.5712 0.1215 0.030 Uiso 1 1 calc R . .
B11 B 0.88605(16) 0.4455(2) 0.1841(2) 0.0251(6) Uani 1 1 d . . .
H11 H 0.9258 0.4081 0.2455 0.031 Uiso 1 1 calc R . .
B12 B 0.89445(17) 0.4189(2) 0.0571(2) 0.0249(6) Uani 1 1 d . . .
H12 H 0.9398 0.3640 0.0363 0.031 Uiso 1 1 calc R . .
C13 C 0.69809(15) 0.65641(19) 0.14647(17) 0.0248(5) Uani 1 1 d . . .
C16 C 0.55762(15) 0.6885(2) 0.1405(2) 0.0333(6) Uani 1 1 d . . .
H16A H 0.5729 0.7606 0.1294 0.044 Uiso 1 1 calc R . .
H16B H 0.5100 0.6725 0.0935 0.044 Uiso 1 1 calc R . .
C17 C 0.53821(16) 0.67855(19) 0.2407(2) 0.0328(6) Uani 1 1 d . . .
H17 H 0.5799 0.6720 0.2933 0.044 Uiso 1 1 calc R . .
C18 C 0.64810(14) 0.42958(18) 0.05186(17) 0.0234(5) Uani 1 1 d . . .
C21 C 0.54135(15) 0.3580(3) 0.1269(2) 0.0457(8) Uani 1 1 d D . .
H21A H 0.5329 0.2841 0.1114 0.061 Uiso 0.50 1 calc PR A 1
H21B H 0.5072 0.4000 0.0784 0.061 Uiso 0.50 1 calc PR A 1
H21X H 0.5079 0.4181 0.1050 0.061 Uiso 0.50 1 calc PR A 2
H21Y H 0.5289 0.3024 0.0785 0.061 Uiso 0.50 1 calc PR A 2
C22 C 0.5260(3) 0.3837(5) 0.2355(4) 0.0273(12) Uani 0.50 1 d PD . 1
H22 H 0.5511 0.4411 0.2692 0.036 Uiso 0.50 1 calc PR . 1
C22' C 0.5227(3) 0.3230(4) 0.2213(4) 0.0258(12) Uani 0.50 1 d PD . 2
H22' H 0.5439 0.2610 0.2505 0.034 Uiso 0.50 1 calc PR . 2
O14 O 0.62373(10) 0.61796(13) 0.12263(13) 0.0319(5) Uani 1 1 d . . .
O15 O 0.71591(11) 0.73991(14) 0.18201(14) 0.0362(5) Uani 1 1 d . . .
O19 O 0.62621(9) 0.38712(13) 0.13217(12) 0.0293(4) Uani 1 1 d . . .
O20 O 0.60744(10) 0.43712(15) -0.02763(13) 0.0360(5) Uani 1 1 d . . .

loop_
_atom_site_aniso_label
_atom_site_aniso_U_11
_atom_site_aniso_U_22
_atom_site_aniso_U_33
_atom_site_aniso_U_23
_atom_site_aniso_U_13
_atom_site_aniso_U_12
C1 0.0183(12) 0.0238(12) 0.0199(13) -0.0018(9) 0.0035(9) 0.0015(9)
C2 0.0197(12) 0.0217(11) 0.0172(12) 0.0002(9) 0.0046(9) 0.0011(9)
B3 0.0242(15) 0.0233(14) 0.0177(14) 0.0000(10) 0.0072(11) 0.0014(11)
B4 0.0227(15) 0.0241(14) 0.0249(15) -0.0001(11) 0.0052(11) -0.0013(11)
B5 0.0187(14) 0.0296(15) 0.0227(15) 0.0008(11) 0.0020(11) 0.0000(11)
B6 0.0196(14) 0.0287(14) 0.0175(14) 0.0023(10) 0.0016(11) 0.0012(11)
B7 0.0209(14) 0.0244(14) 0.0247(15) 0.0032(11) 0.0052(11) 0.0041(11)
B8 0.0220(15) 0.0260(14) 0.0226(15) -0.0019(11) 0.0076(11) 0.0032(11)
B9 0.0224(15) 0.0249(13) 0.0224(15) 0.0018(11) 0.0096(11) 0.0017(11)
B10 0.0186(14) 0.0293(14) 0.0254(15) 0.0010(11) 0.0038(11) 0.0010(11)
B11 0.0196(15) 0.0303(15) 0.0254(15) 0.0046(11) 0.0030(11) 0.0029(11)
B12 0.0207(14) 0.0255(14) 0.0298(16) 0.0044(11) 0.0085(12) 0.0050(11)
C13 0.0238(13) 0.0294(13) 0.0225(13) -0.0013(10) 0.0076(10) 0.0042(10)
C16 0.0214(14) 0.0371(15) 0.0417(17) -0.0048(12) 0.0051(12) 0.0073(11)
C17 0.0296(13) 0.0284(13) 0.0410(16) -0.0025(11) 0.0072(12) -0.0012(11)
C18 0.0211(13) 0.0279(13) 0.0218(13) 0.0006(10) 0.0053(10) 0.0016(10)
C21 0.0178(14) 0.081(2) 0.0403(18) 0.0218(15) 0.0093(12) -0.0028(14)
C22 0.023(3) 0.027(3) 0.032(3) 0.003(2) 0.005(2) 0.001(2)
C22' 0.025(3) 0.015(2) 0.040(3) 0.007(2) 0.013(2) 0.002(2)
O14 0.0205(10) 0.0305(9) 0.0462(12) -0.0083(8) 0.0099(8) 0.0026(7)
O15 0.0305(11) 0.0336(10) 0.0449(12) -0.0173(8) 0.0068(8) 0.0016(8)
O19 0.0189(9) 0.0415(10) 0.0283(10) 0.0094(8) 0.0064(7) -0.0017(7)
O20 0.0249(10) 0.0573(13) 0.0250(10) 0.0038(8) 0.0012(8) -0.0084(9)

loop_
_atom_type_symbol
_atom_type_description
_atom_type_scat_dispersion_real
_atom_type_scat_dispersion_imag
_atom_type_scat_source
C C 0.0033 0.0016 'International Tables Vol C Tables 4.2.6.8 and 6.1.1.4'
H H 0.0000 0.0000 'International Tables Vol C Tables 4.2.6.8 and 6.1.1.4'
B B 0.0013 0.0007 'International Tables Vol C Tables 4.2.6.8 and 6.1.1.4'
O O 0.0106 0.0060 'International Tables Vol C Tables 4.2.6.8 and 6.1.1.4'

loop_
_geom_angle_atom_site_label_1
_geom_angle_atom_site_label_2
_geom_angle_atom_site_label_3
_geom_angle
_geom_angle_site_symmetry_1
_geom_angle_site_symmetry_3
_geom_angle_publ_flag
C13 C1 C2 121.24(19) . . ?
C13 C1 B5 118.80(19) . . ?
C2 C1 B5 111.07(17) . . ?
C13 C1 B4 118.37(19) . . ?
C2 C1 B4 110.61(18) . . ?
B5 C1 B4 62.87(15) . . ?
C13 C1 B6 118.02(19) . . ?
C2 C1 B6 61.66(14) . . ?
B5 C1 B6 62.47(15) . . ?
B4 C1 B6 114.45(18) . . ?
C13 C1 B3 116.90(18) . . ?
C2 C1 B3 61.22(14) . . ?
B5 C1 B3 114.71(18) . . ?
B4 C1 B3 62.44(15) . . ?
B6 C1 B3 114.74(17) . . ?
C18 C2 C1 120.75(18) . . ?
C18 C2 B7 119.58(18) . . ?
C1 C2 B7 110.89(17) . . ?
C18 C2 B8 118.09(18) . . ?
C1 C2 B8 110.86(18) . . ?
B7 C2 B8 63.26(15) . . ?
C18 C2 B3 115.90(18) . . ?
C1 C2 B3 61.61(14) . . ?
B7 C2 B3 114.92(18) . . ?
B8 C2 B3 62.32(14) . . ?
C18 C2 B6 118.72(19) . . ?
C1 C2 B6 61.26(14) . . ?
B7 C2 B6 62.39(15) . . ?
B8 C2 B6 114.66(18) . . ?
B3 C2 B6 114.73(17) . . ?
C2 B3 C1 57.18(13) . . ?
C2 B3 B9 104.19(17) . . ?
C1 B3 B9 104.03(18) . . ?
C2 B3 B8 58.13(14) . . ?
C1 B3 B8 104.03(17) . . ?
B9 B3 B8 59.95(15) . . ?
C2 B3 B4 103.93(18) . . ?
C1 B3 B4 58.06(14) . . ?
B9 B3 B4 59.66(15) . . ?
B8 B3 B4 107.16(18) . . ?
C2 B3 H3 124.9 . . ?
C1 B3 H3 124.9 . . ?
B9 B3 H3 123.2 . . ?
B8 B3 H3 122.6 . . ?
B4 B3 H3 122.7 . . ?
C1 B4 B9 105.18(18) . . ?
C1 B4 B10 104.60(18) . . ?
B9 B4 B10 60.96(15) . . ?
C1 B4 B5 58.45(14) . . ?
B9 B4 B5 108.69(19) . . ?
B10 B4 B5 59.75(15) . . ?
C1 B4 B3 59.50(14) . . ?
B9 B4 B3 59.71(15) . . ?
B10 B4 B3 108.64(18) . . ?
B5 B4 B3 108.66(18) . . ?
C1 B4 H4 124.7 . . ?
B9 B4 H4 121.9 . . ?
B10 B4 H4 122.1 . . ?
B5 B4 H4 121.4 . . ?
B3 B4 H4 121.0 . . ?
C1 B5 B10 104.84(18) . . ?
C1 B5 B11 104.89(18) . . ?
B10 B5 B11 60.45(15) . . ?
C1 B5 B4 58.68(14) . . ?
B10 B5 B4 59.84(15) . . ?
B11 B5 B4 108.15(19) . . ?
C1 B5 B6 59.50(14) . . ?
B10 B5 B6 108.21(19) . . ?
B11 B5 B6 59.43(15) . . ?
B4 B5 B6 108.59(18) . . ?
C1 B5 H5 124.5 . . ?
B10 B5 H5 122.3 . . ?
B11 B5 H5 122.4 . . ?
B4 B5 H5 121.4 . . ?
B6 B5 H5 121.2 . . ?
C1 B6 C2 57.08(13) . . ?
C1 B6 B11 104.18(18) . . ?
C2 B6 B11 104.17(18) . . ?
C1 B6 B7 103.88(18) . . ?
C2 B6 B7 57.78(14) . . ?
B11 B6 B7 60.35(15) . . ?
C1 B6 B5 58.03(14) . . ?
C2 B6 B5 103.92(18) . . ?
B11 B6 B5 59.97(15) . . ?
B7 B6 B5 107.69(19) . . ?
C1 B6 H6 125.0 . . ?
C2 B6 H6 125.1 . . ?
B11 B6 H6 123.0 . . ?
B7 B6 H6 122.4 . . ?
B5 B6 H6 122.5 . . ?
C2 B7 B12 104.47(18) . . ?
C2 B7 B11 104.91(18) . . ?
B12 B7 B11 60.39(15) . . ?
C2 B7 B6 59.83(14) . . ?
B12 B7 B6 107.96(19) . . ?
B11 B7 B6 59.27(15) . . ?
C2 B7 B8 58.43(14) . . ?
B12 B7 B8 59.70(15) . . ?
B11 B7 B8 108.06(19) . . ?
B6 B7 B8 108.63(18) . . ?
C2 B7 H7 124.5 . . ?
B12 B7 H7 122.5 . . ?
B11 B7 H7 122.5 . . ?
B6 B7 H7 121.1 . . ?
B8 B7 H7 121.5 . . ?
C2 B8 B9 105.19(18) . . ?
C2 B8 B12 104.49(18) . . ?
B9 B8 B12 60.58(15) . . ?
C2 B8 B3 59.55(14) . . ?
B9 B8 B3 59.84(15) . . ?
B12 B8 B3 108.44(19) . . ?
C2 B8 B7 58.31(14) . . ?
B9 B8 B7 108.49(19) . . ?
B12 B8 B7 59.85(15) . . ?
B3 B8 B7 108.57(19) . . ?
C2 B8 H8 124.7 . . ?
B9 B8 H8 122.0 . . ?
B12 B8 H8 122.3 . . ?
B3 B8 H8 121.0 . . ?
B7 B8 H8 121.4 . . ?
B4 B9 B3 60.62(14) . . ?
B4 B9 B8 108.13(19) . . ?
B3 B9 B8 60.22(15) . . ?
B4 B9 B12 107.29(19) . . ?
B3 B9 B12 108.06(19) . . ?
B8 B9 B12 59.73(15) . . ?
B4 B9 B10 59.57(15) . . ?
B3 B9 B10 108.26(19) . . ?
B8 B9 B10 107.47(19) . . ?
B12 B9 B10 59.54(15) . . ?
B4 B9 H9 121.8 . . ?
B3 B9 H9 121.2 . . ?
B8 B9 H9 121.8 . . ?
B12 B9 H9 122.2 . . ?
B10 B9 H9 122.1 . . ?
B5 B10 B4 60.41(15) . . ?
B5 B10 B12 108.03(19) . . ?
B4 B10 B12 107.59(18) . . ?
B5 B10 B11 59.84(15) . . ?
B4 B10 B11 108.12(19) . . ?
B12 B10 B11 60.30(15) . . ?
B5 B10 B9 108.03(18) . . ?
B4 B10 B9 59.47(15) . . ?
B12 B10 B9 60.02(15) . . ?
B11 B10 B9 108.29(19) . . ?
B5 B10 H10 121.6 . . ?
B4 B10 H10 121.9 . . ?
B12 B10 H10 121.8 . . ?
B11 B10 H10 121.5 . . ?
B9 B10 H10 121.8 . . ?
B6 B11 B5 60.60(15) . . ?
B6 B11 B10 108.56(18) . . ?
B5 B11 B10 59.72(15) . . ?
B6 B11 B7 60.39(15) . . ?
B5 B11 B7 108.22(18) . . ?
B10 B11 B7 107.68(18) . . ?
B6 B11 B12 108.26(18) . . ?
B5 B11 B12 107.51(19) . . ?
B10 B11 B12 59.76(15) . . ?
B7 B11 B12 59.64(15) . . ?
B6 B11 H11 121.0 . . ?
B5 B11 H11 121.7 . . ?
B10 B11 H11 121.8 . . ?
B7 B11 H11 121.8 . . ?
B12 B11 H11 122.1 . . ?
B8 B12 B7 60.44(15) . . ?
B8 B12 B10 108.16(19) . . ?
B7 B12 B10 108.1(2) . . ?
B8 B12 B11 108.32(19) . . ?
B7 B12 B11 59.97(15) . . ?
B10 B12 B11 59.94(16) . . ?
B8 B12 B9 59.69(15) . . ?
B7 B12 B9 108.24(19) . . ?
B10 B12 B9 60.45(15) . . ?
B11 B12 B9 108.35(19) . . ?
B8 B12 H12 121.6 . . ?
B7 B12 H12 121.5 . . ?
B10 B12 H12 121.6 . . ?
B11 B12 H12 121.6 . . ?
B9 B12 H12 121.5 . . ?
O15 C13 O14 126.7(2) . . ?
O15 C13 C1 121.5(2) . . ?
O14 C13 C1 111.70(19) . . ?
C17 C16 O14 112.2(2) . . ?
C17 C16 H16A 109.2 . . ?
O14 C16 H16A 109.2 . . ?
C17 C16 H16B 109.2 . . ?
O14 C16 H16B 109.2 . . ?
H16A C16 H16B 107.9 . . ?
C17 C17 C16 121.8(3) 2_655 . ?
C17 C17 H17 119.1 2_655 . ?
C16 C17 H17 119.1 . . ?
O20 C18 O19 126.4(2) . . ?
O20 C18 C2 122.8(2) . . ?
O19 C18 C2 110.74(19) . . ?
C22' C21 O19 111.7(3) . . ?
C22' C21 C22 30.2(2) . . ?
O19 C21 C22 101.1(3) . . ?
C22' C21 H21A 81.4 . . ?
O19 C21 H21A 111.6 . . ?
C22 C21 H21A 111.6 . . ?
C22' C21 H21B 126.7 . . ?
O19 C21 H21B 111.6 . . ?
C22 C21 H21B 111.6 . . ?
H21A C21 H21B 109.4 . . ?
C22' C21 H21X 109.3 . . ?
O19 C21 H21X 109.3 . . ?
C22 C21 H21X 87.8 . . ?
H21A C21 H21X 129.6 . . ?
H21B C21 H21X 25.5 . . ?
C22' C21 H21Y 109.3 . . ?
O19 C21 H21Y 109.3 . . ?
C22 C21 H21Y 138.0 . . ?
H21A C21 H21Y 29.9 . . ?
H21B C21 H21Y 83.7 . . ?
H21X C21 H21Y 107.9 . . ?
C22' C22 C21 119.6(4) 2_655 . ?
C22' C22 H22 120.2 2_655 . ?
C21 C22 H22 120.2 . . ?
C22 C22' C21 116.5(4) 2_655 . ?
C22 C22' H22' 121.8 2_655 . ?
C21 C22' H22' 121.8 . . ?
C13 O14 C16 115.75(18) . . ?
C18 O19 C21 116.66(18) . . ?

loop_
_geom_bond_atom_site_label_1
_geom_bond_atom_site_label_2
_geom_bond_distance
_geom_bond_site_symmetry_2
_geom_bond_publ_flag
C1 C13 1.513(3) . ?
C1 C2 1.660(3) . ?
C1 B5 1.707(3) . ?
C1 B4 1.711(4) . ?
C1 B6 1.734(3) . ?
C1 B3 1.738(3) . ?
C2 C18 1.522(3) . ?
C2 B7 1.703(3) . ?
C2 B8 1.705(3) . ?
C2 B3 1.731(3) . ?
C2 B6 1.741(3) . ?
B3 B9 1.772(4) . ?
B3 B8 1.778(4) . ?
B3 B4 1.788(4) . ?
B3 H3 1.1000 . ?
B4 B9 1.771(4) . ?
B4 B10 1.773(4) . ?
B4 B5 1.783(4) . ?
B4 H4 1.1000 . ?
B5 B10 1.771(4) . ?
B5 B11 1.773(4) . ?
B5 B6 1.784(4) . ?
B5 H5 1.1000 . ?
B6 B11 1.764(4) . ?
B6 B7 1.784(4) . ?
B6 H6 1.1000 . ?
B7 B12 1.777(4) . ?
B7 B11 1.783(4) . ?
B7 B8 1.788(4) . ?
B7 H7 1.1000 . ?
B8 B9 1.774(4) . ?
B8 B12 1.774(4) . ?
B8 H8 1.1000 . ?
B9 B12 1.790(4) . ?
B9 B10 1.797(4) . ?
B9 H9 1.1000 . ?
B10 B12 1.781(4) . ?
B10 B11 1.784(4) . ?
B10 H10 1.1000 . ?
B11 B12 1.791(4) . ?
B11 H11 1.1000 . ?
B12 H12 1.1000 . ?
C13 O15 1.188(3) . ?
C13 O14 1.335(3) . ?
C16 C17 1.456(4) . ?
C16 O14 1.474(3) . ?
C16 H16A 0.9700 . ?
C16 H16B 0.9700 . ?
C17 C17 1.341(5) 2_655 ?
C17 H17 0.9300 . ?
C18 O20 1.198(3) . ?
C18 O19 1.320(3) . ?
C21 C22' 1.438(5) . ?
C21 O19 1.462(3) . ?
C21 C22 1.574(5) . ?
C21 H21A 0.9700 . ?
C21 H21B 0.9700 . ?
C21 H21X 0.9700 . ?
C21 H21Y 0.9700 . ?
C22 C22' 1.322(6) 2_655 ?
C22 H22 0.9300 . ?
C22' C22 1.322(6) 2_655 ?
C22' H22' 0.9300 . ?
